data_1535926
loop_
_publ_author_name
'Naruke, H.'
'Yamase, T.'

_publ_section_title
;
 Crystallization and structural characterization of two europium
 molybdates, Eu4 Mo7 O27 and Eu6 Mo10 O39
;
_journal_name_full 'Journal of Solid State Chemistry'
_journal_page_first 85
_journal_page_last 92
_journal_volume 161
_journal_year 2001
_chemical_formula_sum 'Eu6 Mo10 O39'
_chemical_name_systematic 'Eu6 (Mo10 O39)'
_space_group_IT_number 15
_symmetry_space_group_name_Hall '-C 2yc'
_symmetry_space_group_name_H-M 'C 1 2/c 1'
_cell_angle_alpha 90
_cell_angle_beta 100.893
_cell_angle_gamma 90
_cell_formula_units_Z 4
_cell_length_a 12.3008
_cell_length_b 19.65959
_cell_length_c 13.7691
_cell_volume 3269.767
_citation_journal_id_ASTM JSSCBI
_cod_data_source_file Naruke_JSSCBI_2001_283.cif
_cod_data_source_block Eu6Mo10O39
_cod_database_code 1535926

loop_
_symmetry_equiv_pos_as_xyz
x,y,z
-x,y,-z+1/2
-x,-y,-z
x,-y,z-1/2
x+1/2,y+1/2,z
-x+1/2,y+1/2,-z+1/2
-x+1/2,-y+1/2,-z
x+1/2,-y+1/2,z-1/2

loop_
_atom_site_label
_atom_site_type_symbol
_atom_site_fract_x
_atom_site_fract_y
_atom_site_fract_z
_atom_site_occupancy
_atom_site_U_iso_or_equiv
O15 O-2 0.4464 0.7616 0.3664 1 0.0
O13 O-2 0.7853 0.7217 0.6232 1 0.0
O14 O-2 0.5348 0.8623 0.8551 1 0.0
O12 O-2 0.75 0.5777 0.6094 1 0.0
O11 O-2 0.4578 0.585 0.5647 1 0.0
Eu3 Eu+3 0.4126 0.94262 0.9161 1 0.0
O10 O-2 0.5163 0.5533 0.3595 1 0.0
O8 O-2 0.7289 0.4952 0.915 1 0.0
O9 O-2 0.6077 0.7513 0.7411 1 0.0
O16 O-2 0.24 0.7018 0.4185 1 0.0
O20 O-2 0.9533 0.609 0.9468 1 0.0
O3 O-2 0.8944 0.8305 0.5319 1 0.0
O5 O-2 0.7719 0.6477 0.7986 1 0.0
O1 O-2 0.8739 0.4967 0.7656 1 0.0
Mo4 Mo+6 0.59434 0.52063 0.86154 1 0.0
O7 O-2 0.5445 0.7209 0.9306 1 0.0
O2 O-2 0.9209 0.4992 0.5664 1 0.0
Eu2 Eu+3 0.4133 0.64879 0.41452 1 0.0
O19 O-2 0.6778 0.8449 0.5751 1 0.0
Eu1 Eu+3 0.62533 0.65578 0.64568 1 0.0
O18 O-2 0.281 0.5655 0.3874 1 0.0
Mo2 Mo+6 0.60343 0.7837 0.86136 1 0.0
Mo3 Mo+6 0.81461 0.50026 0.63939 1 0.0
O17 O-2 0.3596 0.6606 0.2349 1 0.0
Mo5 Mo+6 0.80586 0.80898 0.61804 1 0.0
O6 O-2 0.604 0.556 0.7439 1 0.0
Mo1 Mo+6 0.91343 0.65447 0.83972 1 0.0
O4 O-2 0 0.6238 0.75 1 0.0
